data_7207708
loop_
_publ_author_name
'Zhang, Huabin'
'Zhang, Mingjian'
'Tian, Chongbin'
'Li, Ning'
'Lin, Ping'
'Li, Zhihua'
'Du, Shaowu'

_publ_section_title
;
 An effective method for the synthesis of 3D inorganic Ln(iii)--K(i)
 sulfate open frameworks with unusually high thermal stability: in situ
 generation of sulfate anions
;
_journal_issue 14
_journal_name_full 'Journal of Materials Chemistry'
_journal_page_first 6831
_journal_paper_doi 10.1039/c2jm16779d
_journal_volume 22
_journal_year 2012
_chemical_formula_sum 'C0 H2 Eu K O9 S2'
_chemical_formula_weight 401.20
_chemical_name_systematic
;
?
;
_space_group_IT_number 14
_symmetry_space_group_name_Hall '-P 2ybc'
_symmetry_space_group_name_H-M 'P 1 21/c 1'
_atom_sites_solution_hydrogens geom
_atom_sites_solution_primary direct
_atom_sites_solution_secondary difmap
_audit_creation_method SHELXL-97
_cell_angle_alpha 90.00
_cell_angle_beta 119.023(16)
_cell_angle_gamma 90.00
_cell_formula_units_Z 4
_cell_length_a 10.084(10)
_cell_length_b 8.429(8)
_cell_length_c 10.363(15)
_cell_measurement_reflns_used 2414
_cell_measurement_temperature 293(2)
_cell_measurement_theta_max 27.4758
_cell_measurement_theta_min 3.3416
_cell_volume 770.2(15)
_computing_structure_refinement 'SHELXL-97 (Sheldrick, 1997)'
_computing_structure_solution 'SHELXS-97 (Sheldrick, 1990)'
_diffrn_ambient_temperature 293(2)
_diffrn_detector_area_resol_mean 14.6306
_diffrn_measured_fraction_theta_full 0.962
_diffrn_measured_fraction_theta_max 0.962
_diffrn_measurement_device_type
;
Mercury70 (2x2 bin mode)
;
_diffrn_measurement_method CCD_Profile_fitting
_diffrn_radiation_monochromator graphite
_diffrn_radiation_source 'fine-focus sealed tube'
_diffrn_radiation_type MoK\a
_diffrn_radiation_wavelength 0.71073
_diffrn_reflns_av_R_equivalents 0.0558
_diffrn_reflns_av_sigmaI/netI 0.0518
_diffrn_reflns_limit_h_max 13
_diffrn_reflns_limit_h_min -11
_diffrn_reflns_limit_k_max 10
_diffrn_reflns_limit_k_min -10
_diffrn_reflns_limit_l_max 13
_diffrn_reflns_limit_l_min -13
_diffrn_reflns_number 5759
_diffrn_reflns_theta_full 27.49
_diffrn_reflns_theta_max 27.49
_diffrn_reflns_theta_min 2.31
_exptl_absorpt_coefficient_mu 9.248
_exptl_absorpt_correction_T_max 1.0000
_exptl_absorpt_correction_T_min 0.1924
_exptl_absorpt_correction_type multi-scan
_exptl_crystal_colour white
_exptl_crystal_density_diffrn 3.460
_exptl_crystal_density_method 'not measured'
_exptl_crystal_description prism
_exptl_crystal_F_000 752
_exptl_crystal_size_max 0.2
_exptl_crystal_size_mid 0.15
_exptl_crystal_size_min 0.15
_refine_diff_density_max 3.049
_refine_diff_density_min -2.080
_refine_diff_density_rms 0.301
_refine_ls_extinction_coef 0.0085(6)
_refine_ls_extinction_expression Fc^*^=kFc[1+0.001xFc^2^\l^3^/sin(2\q)]^-1/4^
_refine_ls_extinction_method SHELXL
_refine_ls_goodness_of_fit_ref 1.021
_refine_ls_hydrogen_treatment constr
_refine_ls_matrix_type full
_refine_ls_number_parameters 119
_refine_ls_number_reflns 1698
_refine_ls_number_restraints 0
_refine_ls_restrained_S_all 1.021
_refine_ls_R_factor_all 0.0410
_refine_ls_R_factor_gt 0.0375
_refine_ls_shift/su_max 0.007
_refine_ls_shift/su_mean 0.001
_refine_ls_structure_factor_coef Fsqd
_refine_ls_weighting_details 'calc w=1/[\s^2^(Fo^2^)+(0.0498P)^2^+0.0000P] where P=(Fo^2^+2Fc^2^)/3'
_refine_ls_weighting_scheme calc
_refine_ls_wR_factor_gt 0.0858
_refine_ls_wR_factor_ref 0.0871
_reflns_number_gt 1482
_reflns_number_total 1698
_reflns_threshold_expression >2sigma(I)
_cod_data_source_file c2jm16779d.txt
_cod_data_source_block 2
_cod_depositor_comments
;
The following automatic conversions were performed:

'_exptl_absorpt_correction_type' value 'Multi-scan' changed to
'multi-scan' according to
/home/saulius/struct/CIF-dictionaries/cif_core.dic dictionary named
'cif_core.dic' version 2.4.1 from 2010-06-29.

Automatic conversion script
Id: cif_fix_values 1715 2011-07-08 13:25:40Z adriana 
;
_cod_original_sg_symbol_H-M p2(1)/C
_cod_database_code 7207708

loop_
_symmetry_equiv_pos_as_xyz
'x, y, z'
'-x, y+1/2, -z+1/2'
'-x, -y, -z'
'x, -y-1/2, z-1/2'

loop_
_atom_site_label
_atom_site_type_symbol
_atom_site_fract_x
_atom_site_fract_y
_atom_site_fract_z
_atom_site_U_iso_or_equiv
_atom_site_adp_type
_atom_site_occupancy
_atom_site_symmetry_multiplicity
_atom_site_calc_flag
_atom_site_refinement_flags
Eu1 Eu 0.74044(3) 0.15154(3) 0.46587(3) 0.01215(16) Uani 1 1 d .
K1 K 0.78742(18) -0.18131(18) 0.80963(19) 0.0258(4) Uani 1 1 d .
S1 S 0.94963(18) 0.13325(16) 0.32094(18) 0.0121(3) Uani 1 1 d .
S2 S 0.49217(19) -0.19144(18) 0.39349(19) 0.0165(4) Uani 1 1 d .
O1 O 1.0985(5) 0.0572(5) 0.3869(5) 0.0219(10) Uani 1 1 d .
O2 O 0.9261(5) 0.2133(5) 0.1852(5) 0.0202(10) Uani 1 1 d .
O3 O 0.9448(5) 0.2492(5) 0.4263(5) 0.0216(10) Uani 1 1 d .
O4 O 0.8276(5) 0.0181(5) 0.2894(5) 0.0223(10) Uani 1 1 d .
O5 O 0.5575(8) -0.2603(7) 0.5386(6) 0.064(2) Uani 1 1 d .
O6 O 0.3514(6) -0.1090(6) 0.3636(7) 0.0398(15) Uani 1 1 d .
O7 O 0.5970(5) -0.0818(5) 0.3802(5) 0.0216(10) Uani 1 1 d .
O8 O 0.4555(5) -0.3156(5) 0.2809(5) 0.0186(10) Uani 1 1 d .
O9W O 0.6819(6) 0.4391(5) 0.4544(5) 0.0284(12) Uani 1 1 d .
H9WA H 0.6689 0.4818 0.5218 0.034 Uiso 1 1 d R
H9WB H 0.6749 0.4948 0.3830 0.034 Uiso 1 1 d R

loop_
_atom_site_aniso_label
_atom_site_aniso_U_11
_atom_site_aniso_U_22
_atom_site_aniso_U_33
_atom_site_aniso_U_23
_atom_site_aniso_U_13
_atom_site_aniso_U_12
Eu1 0.0132(2) 0.00455(19) 0.0154(3) 0.00052(10) 0.00442(18) -0.00109(10)
K1 0.0232(9) 0.0253(7) 0.0279(10) 0.0015(6) 0.0116(8) 0.0036(6)
S1 0.0121(8) 0.0095(6) 0.0144(9) 0.0035(5) 0.0062(7) 0.0030(5)
S2 0.0225(9) 0.0124(7) 0.0170(9) -0.0053(6) 0.0116(8) -0.0102(6)
O1 0.018(2) 0.020(2) 0.028(3) 0.010(2) 0.011(2) 0.0067(18)
O2 0.024(3) 0.019(2) 0.016(3) 0.0087(19) 0.008(2) 0.0065(19)
O3 0.026(3) 0.018(2) 0.024(3) -0.0047(19) 0.015(2) 0.0002(19)
O4 0.019(2) 0.014(2) 0.035(3) 0.002(2) 0.015(2) -0.0023(18)
O5 0.118(6) 0.038(3) 0.012(3) 0.000(3) 0.012(4) -0.043(4)
O6 0.032(3) 0.037(3) 0.068(5) -0.020(3) 0.038(3) -0.007(3)
O7 0.023(3) 0.014(2) 0.031(3) -0.0045(19) 0.015(2) -0.0101(18)
O8 0.017(2) 0.013(2) 0.022(3) -0.0078(18) 0.006(2) -0.0036(17)
O9W 0.040(3) 0.013(2) 0.036(3) 0.003(2) 0.022(3) 0.008(2)

loop_
_atom_type_symbol
_atom_type_description
_atom_type_scat_dispersion_real
_atom_type_scat_dispersion_imag
_atom_type_scat_source
C C 0.0033 0.0016 'International Tables Vol C Tables 4.2.6.8 and 6.1.1.4'
H H 0.0000 0.0000 'International Tables Vol C Tables 4.2.6.8 and 6.1.1.4'
K K 0.2009 0.2494 'International Tables Vol C Tables 4.2.6.8 and 6.1.1.4'
O O 0.0106 0.0060 'International Tables Vol C Tables 4.2.6.8 and 6.1.1.4'
Eu Eu -0.1578 3.6682 'International Tables Vol C Tables 4.2.6.8 and 6.1.1.4'
S S 0.1246 0.1234 'International Tables Vol C Tables 4.2.6.8 and 6.1.1.4'

loop_
_geom_angle_atom_site_label_1
_geom_angle_atom_site_label_2
_geom_angle_atom_site_label_3
_geom_angle
_geom_angle_site_symmetry_1
_geom_angle_site_symmetry_3
O7 Eu1 O8 69.58(16) . 2_655
O7 Eu1 O1 74.14(18) . 3_756
O8 Eu1 O1 136.97(15) 2_655 3_756
O7 Eu1 O6 76.39(17) . 3_656
O8 Eu1 O6 113.4(2) 2_655 3_656
O1 Eu1 O6 78.66(18) 3_756 3_656
O7 Eu1 O2 143.65(16) . 4_566
O8 Eu1 O2 145.05(15) 2_655 4_566
O1 Eu1 O2 76.64(17) 3_756 4_566
O6 Eu1 O2 77.1(2) 3_656 4_566
O7 Eu1 O3 129.60(15) . .
O8 Eu1 O3 96.29(18) 2_655 .
O1 Eu1 O3 89.29(17) 3_756 .
O6 Eu1 O3 147.22(17) 3_656 .
O2 Eu1 O3 70.48(17) 4_566 .
O7 Eu1 O9W 135.35(16) . .
O8 Eu1 O9W 77.31(16) 2_655 .
O1 Eu1 O9W 145.57(17) 3_756 .
O6 Eu1 O9W 90.76(17) 3_656 .
O2 Eu1 O9W 69.05(16) 4_566 .
O3 Eu1 O9W 82.13(16) . .
O7 Eu1 O4 74.42(15) . .
O8 Eu1 O4 71.64(18) 2_655 .
O1 Eu1 O4 77.04(17) 3_756 .
O6 Eu1 O4 146.07(16) 3_656 .
O2 Eu1 O4 119.15(17) 4_566 .
O3 Eu1 O4 55.39(14) . .
O9W Eu1 O4 122.35(14) . .
O7 Eu1 O5 80.10(16) . 3_656
O8 Eu1 O5 69.95(16) 2_655 3_656
O1 Eu1 O5 125.44(15) 3_756 3_656
O6 Eu1 O5 48.57(17) 3_656 3_656
O2 Eu1 O5 100.15(16) 4_566 3_656
O3 Eu1 O5 141.90(16) . 3_656
O9W Eu1 O5 60.51(15) . 3_656
O4 Eu1 O5 139.31(14) . 3_656
O7 Eu1 S1 102.26(12) . .
O8 Eu1 S1 83.75(16) 2_655 .
O1 Eu1 S1 82.07(13) 3_756 .
O6 Eu1 S1 160.30(14) 3_656 .
O2 Eu1 S1 94.57(15) 4_566 .
O3 Eu1 S1 27.42(11) . .
O9W Eu1 S1 103.00(12) . .
O4 Eu1 S1 27.97(10) . .
O5 Eu1 S1 151.09(10) 3_656 .
O7 Eu1 S2 79.29(12) . 3_656
O8 Eu1 S2 93.73(16) 2_655 3_656
O1 Eu1 S2 101.59(13) 3_756 3_656
O6 Eu1 S2 23.23(14) 3_656 3_656
O2 Eu1 S2 85.95(15) 4_566 3_656
O3 Eu1 S2 151.11(11) . 3_656
O9W Eu1 S2 73.76(12) . 3_656
O4 Eu1 S2 153.03(10) . 3_656
O5 Eu1 S2 25.54(11) 3_656 3_656
S1 Eu1 S2 176.31(4) . 3_656
O7 Eu1 K1 64.79(13) . .
O8 Eu1 K1 131.12(12) 2_655 .
O1 Eu1 K1 39.91(11) 3_756 .
O6 Eu1 K1 39.53(14) 3_656 .
O2 Eu1 K1 78.94(14) 4_566 .
O3 Eu1 K1 126.04(12) . .
O9W Eu1 K1 126.43(12) . .
O4 Eu1 K1 110.52(13) . .
O5 Eu1 K1 85.62(11) 3_656 .
S1 Eu1 K1 121.80(6) . .
S2 Eu1 K1 61.89(6) 3_656 .
O5 K1 O3 152.48(18) . 2_746
O5 K1 O2 110.0(2) . 3_756
O3 K1 O2 58.82(15) 2_746 3_756
O5 K1 O4 76.33(18) . 4_556
O3 K1 O4 76.37(14) 2_746 4_556
O2 K1 O4 74.60(13) 3_756 4_556
O5 K1 O6 70.12(18) . 3_656
O3 K1 O6 135.23(16) 2_746 3_656
O2 K1 O6 105.33(14) 3_756 3_656
O4 K1 O6 144.22(15) 4_556 3_656
O5 K1 O1 78.3(2) . 3_756
O3 K1 O1 103.37(16) 2_746 3_756
O2 K1 O1 47.67(12) 3_756 3_756
O4 K1 O1 100.47(13) 4_556 3_756
O6 K1 O1 61.26(14) 3_656 3_756
O5 K1 O9W 110.5(2) . 4_566
O3 K1 O9W 93.48(17) 2_746 4_566
O2 K1 O9W 130.36(14) 3_756 4_566
O4 K1 O9W 142.82(14) 4_556 4_566
O6 K1 O9W 64.17(16) 3_656 4_566
O1 K1 O9W 116.71(15) 3_756 4_566
O5 K1 O7 76.70(18) . 4_556
O3 K1 O7 92.78(15) 2_746 4_556
O2 K1 O7 131.93(13) 3_756 4_556
O4 K1 O7 60.52(13) 4_556 4_556
O6 K1 O7 120.84(15) 3_656 4_556
O1 K1 O7 151.62(14) 3_756 4_556
O9W K1 O7 84.85(14) 4_566 4_556
O5 K1 O8 64.8(2) . 4_556
O3 K1 O8 123.50(15) 2_746 4_556
O2 K1 O8 173.09(14) 3_756 4_556
O4 K1 O8 99.31(12) 4_556 4_556
O6 K1 O8 77.60(13) 3_656 4_556
O1 K1 O8 132.17(13) 3_756 4_556
O9W K1 O8 56.54(13) 4_566 4_556
O7 K1 O8 43.84(11) 4_556 4_556
O5 K1 S1 93.13(19) . 3_756
O3 K1 S1 81.52(14) 2_746 3_756
O2 K1 S1 23.79(9) 3_756 3_756
O4 K1 S1 85.83(10) 4_556 3_756
O6 K1 S1 83.97(12) 3_656 3_756
O1 K1 S1 24.00(9) 3_756 3_756
O9W K1 S1 128.58(11) 4_566 3_756
O7 K1 S1 146.18(10) 4_556 3_756
O8 K1 S1 154.98(11) 4_556 3_756
O5 K1 S2 77.78(18) . 4_556
O3 K1 S2 102.46(14) 2_746 4_556
O2 K1 S2 153.83(11) 3_756 4_556
O4 K1 S2 83.55(10) 4_556 4_556
O6 K1 S2 100.81(12) 3_656 4_556
O1 K1 S2 154.08(11) 3_756 4_556
O9W K1 S2 63.55(11) 4_566 4_556
O7 K1 S2 23.24(8) 4_556 4_556
O8 K1 S2 23.78(8) 4_556 4_556
S1 K1 S2 167.39(6) 3_756 4_556
O5 K1 S1 140.62(14) . 2_746
O3 K1 S1 19.96(9) 2_746 2_746
O2 K1 S1 74.79(12) 3_756 2_746
O4 K1 S1 67.23(11) 4_556 2_746
O6 K1 S1 148.29(12) 3_656 2_746
O1 K1 S1 121.66(13) 3_756 2_746
O9W K1 S1 91.12(14) 4_566 2_746
O7 K1 S1 72.82(12) 4_556 2_746
O8 K1 S1 106.13(11) 4_556 2_746
S1 K1 S1 98.46(11) 3_756 2_746
S2 K1 S1 83.66(10) 4_556 2_746
O1 S1 O4 111.9(3) . .
O1 S1 O2 107.5(3) . .
O4 S1 O2 111.1(3) . .
O1 S1 O3 109.7(3) . .
O4 S1 O3 106.0(3) . .
O2 S1 O3 110.7(3) . .
O1 S1 Eu1 125.1(2) . .
O4 S1 Eu1 56.94(19) . .
O2 S1 Eu1 127.0(2) . .
O3 S1 Eu1 49.04(19) . .
O1 S1 K1 55.84(19) . 3_756
O4 S1 K1 133.7(2) . 3_756
O2 S1 K1 52.05(19) . 3_756
O3 S1 K1 120.3(2) . 3_756
Eu1 S1 K1 169.29(6) . 3_756
O1 S1 K1 69.6(2) . 2_756
O4 S1 K1 126.7(2) . 2_756
O2 S1 K1 119.2(2) . 2_756
O3 S1 K1 40.47(19) . 2_756
Eu1 S1 K1 78.38(10) . 2_756
K1 S1 K1 93.00(11) 3_756 2_756
O5 S2 O7 111.6(3) . .
O5 S2 O6 108.4(4) . .
O7 S2 O6 110.5(3) . .
O5 S2 O8 110.6(3) . .
O7 S2 O8 106.9(3) . .
O6 S2 O8 108.8(3) . .
O5 S2 Eu1 69.2(3) . 3_656
O7 S2 Eu1 132.4(2) . 3_656
O6 S2 Eu1 39.7(2) . 3_656
O8 S2 Eu1 117.31(19) . 3_656
O5 S2 K1 96.7(3) . 4
O7 S2 K1 56.72(19) . 4
O6 S2 K1 154.8(3) . 4
O8 S2 K1 61.51(18) . 4
Eu1 S2 K1 165.01(6) 3_656 4
S1 O1 Eu1 148.4(3) . 3_756
S1 O1 K1 100.2(2) . 3_756
Eu1 O1 K1 109.21(17) 3_756 3_756
S1 O2 Eu1 143.8(3) . 4_565
S1 O2 K1 104.2(2) . 3_756
Eu1 O2 K1 111.99(17) 4_565 3_756
S1 O3 Eu1 103.5(2) . .
S1 O3 K1 119.6(3) . 2_756
Eu1 O3 K1 113.4(2) . 2_756
S1 O4 Eu1 95.1(2) . .
S1 O4 K1 139.6(2) . 4
Eu1 O4 K1 105.27(15) . 4
S2 O5 K1 135.2(3) . .
S2 O5 Eu1 85.2(4) . 3_656
K1 O5 Eu1 106.0(2) . 3_656
S2 O6 Eu1 117.0(3) . 3_656
S2 O6 K1 130.0(3) . 3_656
Eu1 O6 K1 109.54(19) 3_656 3_656
S2 O7 Eu1 146.8(3) . .
S2 O7 K1 100.0(2) . 4
Eu1 O7 K1 106.92(17) . 4
S2 O8 Eu1 134.0(3) . 2_645
S2 O8 K1 94.7(2) . 4
Eu1 O8 K1 112.61(18) 2_645 4
Eu1 O9W K1 123.45(18) . 4_565

loop_
_geom_bond_atom_site_label_1
_geom_bond_atom_site_label_2
_geom_bond_distance
_geom_bond_site_symmetry_2
Eu1 O7 2.346(4) .
Eu1 O8 2.370(5) 2_655
Eu1 O1 2.378(4) 3_756
Eu1 O6 2.387(6) 3_656
Eu1 O2 2.417(5) 4_566
Eu1 O3 2.432(5) .
Eu1 O9W 2.484(5) .
Eu1 O4 2.635(5) .
Eu1 O5 3.120(9) 3_656
K1 O5 2.718(6) .
K1 O3 2.820(5) 2_746
K1 O2 2.876(6) 3_756
K1 O4 2.890(5) 4_556
K1 O6 2.955(6) 3_656
K1 O1 2.973(5) 3_756
K1 O9W 3.017(5) 4_566
K1 O7 3.094(5) 4_556
K1 O8 3.214(6) 4_556
S1 O1 1.461(5) .
S1 O4 1.474(4) .
S1 O2 1.471(5) .
S1 O3 1.483(5) .
S2 O5 1.439(6) .
S2 O7 1.460(4) .
S2 O6 1.472(5) .
S2 O8 1.475(5) .
O1 Eu1 2.378(4) 3_756
O1 K1 2.973(5) 3_756
O2 Eu1 2.417(5) 4_565
O2 K1 2.876(6) 3_756
O3 K1 2.820(5) 2_756
O4 K1 2.890(5) 4
O5 Eu1 3.120(9) 3_656
O6 Eu1 2.387(6) 3_656
O6 K1 2.955(6) 3_656
O7 K1 3.094(5) 4
O8 Eu1 2.370(5) 2_645
O8 K1 3.214(6) 4
O9W K1 3.017(5) 4_565
